data_7218688
loop_
_publ_author_name
'Mondal, Biplab'
'Kumar, Vikash'

_publ_section_title
;
 A fluorescence turn-on probe for selective detection of nitrogen dioxide
;
_journal_name_full 'RSC Adv.'
_journal_paper_doi 10.1039/C4RA10426A
_journal_year 2014
_chemical_formula_sum 'C36 H46 Cu N2 O3'
_chemical_formula_weight 618.29
_chemical_name_systematic
; 
 ? 
;
_space_group_IT_number 15
_symmetry_space_group_name_Hall '-C 2yc'
_symmetry_space_group_name_H-M 'C 1 2/c 1'
_atom_sites_solution_hydrogens geom
_atom_sites_solution_primary direct
_atom_sites_solution_secondary difmap
_audit_creation_method SHELXL-97
_cell_angle_alpha 90.00
_cell_angle_beta 128.0360(10)
_cell_angle_gamma 90.00
_cell_formula_units_Z 8
_cell_length_a 28.2038(9)
_cell_length_b 12.6258(4)
_cell_length_c 22.7579(8)
_cell_measurement_temperature 296(2)
_cell_volume 6382.9(4)
_computing_structure_refinement 'SHELXL-97 (Sheldrick, 1997)'
_computing_structure_solution 'SHELXS-97 (Sheldrick, 1990)'
_diffrn_ambient_temperature 296(2)
_diffrn_measured_fraction_theta_full 1.000
_diffrn_measured_fraction_theta_max 1.000
_diffrn_radiation_monochromator graphite
_diffrn_radiation_source 'fine-focus sealed tube'
_diffrn_radiation_type MoK\a
_diffrn_radiation_wavelength 0.71073
_diffrn_reflns_av_R_equivalents 0.0912
_diffrn_reflns_av_sigmaI/netI 0.0575
_diffrn_reflns_limit_h_max 33
_diffrn_reflns_limit_h_min -32
_diffrn_reflns_limit_k_max 15
_diffrn_reflns_limit_k_min -12
_diffrn_reflns_limit_l_max 27
_diffrn_reflns_limit_l_min -26
_diffrn_reflns_number 35516
_diffrn_reflns_theta_full 25.00
_diffrn_reflns_theta_max 25.00
_diffrn_reflns_theta_min 1.83
_exptl_absorpt_coefficient_mu 0.722
_exptl_absorpt_correction_type none
_exptl_crystal_colour brown
_exptl_crystal_density_diffrn 1.287
_exptl_crystal_density_method 'not measured'
_exptl_crystal_description block
_exptl_crystal_F_000 2632
_exptl_crystal_size_max 0.4
_exptl_crystal_size_mid 0.3
_exptl_crystal_size_min 0.2
_refine_diff_density_max 0.370
_refine_diff_density_min -0.409
_refine_diff_density_rms 0.070
_refine_ls_extinction_method none
_refine_ls_goodness_of_fit_ref 1.473
_refine_ls_hydrogen_treatment mixed
_refine_ls_matrix_type full
_refine_ls_number_parameters 388
_refine_ls_number_reflns 5622
_refine_ls_number_restraints 0
_refine_ls_restrained_S_all 1.473
_refine_ls_R_factor_all 0.0596
_refine_ls_R_factor_gt 0.0410
_refine_ls_shift/su_max 0.001
_refine_ls_shift/su_mean 0.000
_refine_ls_structure_factor_coef Fsqd
_refine_ls_weighting_details 'calc w=1/[\s^2^(Fo^2^)+(0.0000P)^2^+0.0000P] where P=(Fo^2^+2Fc^2^)/3'
_refine_ls_weighting_scheme calc
_refine_ls_wR_factor_gt 0.0745
_refine_ls_wR_factor_ref 0.0765
_reflns_number_gt 4006
_reflns_number_total 5622
_reflns_threshold_expression >2sigma(I)
_cod_data_source_file c4ra10426a2.cif
_cod_data_source_block complex1
_cod_original_sg_symbol_H-M C2/c
_cod_database_code 7218688

loop_
_symmetry_equiv_pos_as_xyz
'x, y, z'
'-x, y, -z+1/2'
'x+1/2, y+1/2, z'
'-x+1/2, y+1/2, -z+1/2'
'-x, -y, -z'
'x, -y, z-1/2'
'-x+1/2, -y+1/2, -z'
'x+1/2, -y+1/2, z-1/2'

loop_
_atom_site_label
_atom_site_type_symbol
_atom_site_fract_x
_atom_site_fract_y
_atom_site_fract_z
_atom_site_U_iso_or_equiv
_atom_site_adp_type
_atom_site_occupancy
_atom_site_symmetry_multiplicity
_atom_site_calc_flag
_atom_site_refinement_flags
Cu1 Cu 0.017907(13) 0.79452(2) 0.557223(17) 0.03770(11) Uani 1 1 d .
N2 N -0.02913(8) 0.87569(15) 0.58621(11) 0.0306(5) Uani 1 1 d .
N1 N -0.06298(9) 0.72925(16) 0.47264(11) 0.0372(5) Uani 1 1 d .
O2 O 0.06518(8) 0.69318(14) 0.54925(11) 0.0506(5) Uani 1 1 d .
O1 O 0.08368(7) 0.88925(14) 0.60793(10) 0.0453(5) Uani 1 1 d .
O3 O 0.06038(10) 0.78352(19) 0.46338(13) 0.0877(8) Uani 1 1 d .
C11 C 0.09966(11) 0.9513(2) 0.66493(15) 0.0345(6) Uani 1 1 d .
C5 C -0.00866(10) 0.98964(18) 0.59818(14) 0.0369(7) Uani 1 1 d .
H5A H -0.0139 1.0148 0.5542 0.044 Uiso 1 1 calc R
H5B H -0.0337 1.0327 0.6045 0.044 Uiso 1 1 calc R
C4 C -0.09331(11) 0.8706(2) 0.51807(15) 0.0425(7) Uani 1 1 d .
H4A H -0.1005 0.9229 0.4822 0.051 Uiso 1 1 calc R
H4B H -0.1194 0.8868 0.5312 0.051 Uiso 1 1 calc R
C10 C 0.16148(11) 0.9696(2) 0.72504(15) 0.0369(7) Uani 1 1 d .
C9 C 0.17457(11) 1.0362(2) 0.78220(15) 0.0410(7) Uani 1 1 d .
H9 H 0.2149 1.0485 0.8217 0.049 Uiso 1 1 calc R
C8 C 0.13126(12) 1.0856(2) 0.78412(15) 0.0385(7) Uani 1 1 d .
C7 C 0.07180(12) 1.0679(2) 0.72379(16) 0.0403(7) Uani 1 1 d .
H7 H 0.0417 1.1006 0.7227 0.048 Uiso 1 1 calc R
C3 C -0.10808(11) 0.7601(2) 0.48320(15) 0.0435(7) Uani 1 1 d .
H3A H -0.1077 0.7093 0.5155 0.052 Uiso 1 1 calc R
H3B H -0.1480 0.7601 0.4355 0.052 Uiso 1 1 calc R
C6 C 0.05562(11) 1.00282(19) 0.66471(14) 0.0326(6) Uani 1 1 d .
C2 C -0.06070(12) 0.6114(2) 0.46911(15) 0.0499(8) Uani 1 1 d .
H2A H -0.0488 0.5813 0.5151 0.075 Uiso 1 1 calc R
H2B H -0.0321 0.5920 0.4613 0.075 Uiso 1 1 calc R
H2C H -0.0998 0.5852 0.4286 0.075 Uiso 1 1 calc R
C1 C -0.07939(12) 0.7754(2) 0.40214(14) 0.0528(8) Uani 1 1 d .
H1A H -0.0491 0.7575 0.3969 0.079 Uiso 1 1 calc R
H1B H -0.0822 0.8510 0.4034 0.079 Uiso 1 1 calc R
H1C H -0.1175 0.7474 0.3606 0.079 Uiso 1 1 calc R
C12 C 0.15052(13) 1.1576(2) 0.84993(16) 0.0471(8) Uani 1 1 d .
C13 C 0.09639(14) 1.2033(3) 0.8414(2) 0.0846(11) Uani 1 1 d .
H13A H 0.0732 1.2465 0.7974 0.127 Uiso 1 1 calc R
H13B H 0.1102 1.2455 0.8843 0.127 Uiso 1 1 calc R
H13C H 0.0718 1.1465 0.8371 0.127 Uiso 1 1 calc R
C14 C 0.18677(14) 1.2521(2) 0.85370(18) 0.0741(10) Uani 1 1 d .
H14A H 0.2217 1.2265 0.8601 0.111 Uiso 1 1 calc R
H14B H 0.1990 1.2966 0.8951 0.111 Uiso 1 1 calc R
H14C H 0.1622 1.2921 0.8083 0.111 Uiso 1 1 calc R
C18 C 0.20678(12) 0.7970(2) 0.72550(16) 0.0562(8) Uani 1 1 d .
H18A H 0.1683 0.7742 0.6816 0.084 Uiso 1 1 calc R
H18B H 0.2112 0.7754 0.7691 0.084 Uiso 1 1 calc R
H18C H 0.2381 0.7656 0.7262 0.084 Uiso 1 1 calc R
C16 C 0.21113(11) 0.9190(2) 0.72480(15) 0.0416(7) Uani 1 1 d .
C19 C 0.20458(12) 0.9536(2) 0.65572(16) 0.0590(9) Uani 1 1 d .
H19A H 0.1665 0.9299 0.6117 0.088 Uiso 1 1 calc R
H19B H 0.2365 0.9233 0.6572 0.088 Uiso 1 1 calc R
H19C H 0.2066 1.0294 0.6550 0.088 Uiso 1 1 calc R
C17 C 0.27443(11) 0.9513(2) 0.79382(17) 0.0679(10) Uani 1 1 d .
H17A H 0.3040 0.9198 0.7912 0.102 Uiso 1 1 calc R
H17B H 0.2806 0.9273 0.8381 0.102 Uiso 1 1 calc R
H17C H 0.2782 1.0270 0.7953 0.102 Uiso 1 1 calc R
C22 C -0.09796(11) 0.7121(2) 0.63815(14) 0.0380(7) Uani 1 1 d .
C34 C -0.00421(12) 0.6467(2) 0.66620(13) 0.0365(7) Uani 1 1 d .
C20 C -0.02185(11) 0.8427(2) 0.65515(14) 0.0367(7) Uani 1 1 d .
H20A H 0.0202 0.8500 0.6980 0.044 Uiso 1 1 calc R
H20B H -0.0447 0.8912 0.6621 0.044 Uiso 1 1 calc R
C29 C -0.02452(13) 0.5398(2) 0.65887(14) 0.0428(7) Uani 1 1 d .
C23 C -0.13715(12) 0.7931(2) 0.62972(16) 0.0526(8) Uani 1 1 d .
H23 H -0.1249 0.8634 0.6371 0.063 Uiso 1 1 calc R
C21 C -0.04158(11) 0.7312(2) 0.65406(13) 0.0347(6) Uani 1 1 d .
C33 C 0.05442(12) 0.6611(2) 0.68600(14) 0.0439(7) Uani 1 1 d .
H33 H 0.0692 0.7294 0.6920 0.053 Uiso 1 1 calc R
C27 C -0.11826(13) 0.6046(2) 0.62933(15) 0.0450(7) Uani 1 1 d .
C28 C -0.08113(14) 0.5229(2) 0.63941(15) 0.0516(8) Uani 1 1 d .
H28 H -0.0948 0.4536 0.6328 0.062 Uiso 1 1 calc R
C32 C 0.08886(14) 0.5773(3) 0.69618(16) 0.0591(9) Uani 1 1 d .
H32 H 0.1265 0.5889 0.7082 0.071 Uiso 1 1 calc R
C26 C -0.17626(14) 0.5850(3) 0.60971(17) 0.0648(9) Uani 1 1 d .
H26 H -0.1896 0.5155 0.6032 0.078 Uiso 1 1 calc R
C31 C 0.06821(16) 0.4731(3) 0.68870(17) 0.0658(10) Uani 1 1 d .
H31 H 0.0924 0.4164 0.6962 0.079 Uiso 1 1 calc R
C30 C 0.01372(16) 0.4547(2) 0.67082(16) 0.0594(9) Uani 1 1 d .
H30 H 0.0008 0.3853 0.6662 0.071 Uiso 1 1 calc R
C25 C -0.21180(15) 0.6641(3) 0.60044(19) 0.0754(11) Uani 1 1 d .
H25 H -0.2497 0.6494 0.5869 0.091 Uiso 1 1 calc R
C24 C -0.19194(14) 0.7696(3) 0.61113(18) 0.0686(10) Uani 1 1 d .
H24 H -0.2167 0.8241 0.6054 0.082 Uiso 1 1 calc R
C15 C 0.18992(17) 1.0962(3) 0.92325(18) 0.0989(14) Uani 1 1 d .
H15A H 0.1666 1.0411 0.9235 0.148 Uiso 1 1 calc R
H15B H 0.2047 1.1435 0.9642 0.148 Uiso 1 1 calc R
H15C H 0.2233 1.0653 0.9281 0.148 Uiso 1 1 calc R
C35 C 0.08137(13) 0.7160(2) 0.51144(17) 0.0453(7) Uani 1 1 d .
C36 C 0.13584(12) 0.6516(3) 0.53016(18) 0.0689(10) Uani 1 1 d .
H36A H 0.1551 0.6898 0.5137 0.103 Uiso 1 1 calc R
H36B H 0.1222 0.5843 0.5053 0.103 Uiso 1 1 calc R
H36C H 0.1640 0.6407 0.5831 0.103 Uiso 1 1 calc R

loop_
_atom_site_aniso_label
_atom_site_aniso_U_11
_atom_site_aniso_U_22
_atom_site_aniso_U_33
_atom_site_aniso_U_23
_atom_site_aniso_U_13
_atom_site_aniso_U_12
Cu1 0.03693(19) 0.0400(2) 0.0394(2) -0.00248(17) 0.02517(17) -0.00083(17)
N2 0.0268(12) 0.0293(12) 0.0330(13) 0.0017(10) 0.0171(11) -0.0010(10)
N1 0.0410(13) 0.0401(14) 0.0338(13) 0.0037(11) 0.0247(11) -0.0014(11)
O2 0.0529(12) 0.0466(12) 0.0614(13) -0.0049(10) 0.0399(12) -0.0002(10)
O1 0.0363(10) 0.0559(12) 0.0508(12) -0.0174(10) 0.0303(10) -0.0083(9)
O3 0.1061(19) 0.0899(18) 0.0949(18) 0.0398(16) 0.0759(17) 0.0404(16)
C11 0.0350(16) 0.0314(15) 0.0413(17) -0.0029(14) 0.0255(15) -0.0030(13)
C5 0.0391(16) 0.0269(15) 0.0513(17) 0.0042(13) 0.0312(15) 0.0036(13)
C4 0.0319(15) 0.0481(18) 0.0439(17) 0.0028(15) 0.0216(15) 0.0029(14)
C10 0.0347(16) 0.0322(16) 0.0468(17) -0.0014(14) 0.0266(15) -0.0020(13)
C9 0.0343(16) 0.0381(17) 0.0456(18) -0.0041(14) 0.0221(15) -0.0061(14)
C8 0.0441(17) 0.0307(16) 0.0466(18) -0.0061(14) 0.0308(16) -0.0076(14)
C7 0.0428(17) 0.0308(16) 0.060(2) 0.0006(15) 0.0380(17) -0.0006(14)
C3 0.0325(15) 0.0556(19) 0.0364(16) -0.0024(14) 0.0183(14) -0.0056(14)
C6 0.0318(15) 0.0261(15) 0.0418(16) -0.0018(13) 0.0236(14) -0.0030(13)
C2 0.0587(19) 0.0412(18) 0.0462(18) -0.0058(15) 0.0304(17) -0.0077(15)
C1 0.0530(18) 0.065(2) 0.0405(17) 0.0071(16) 0.0289(16) -0.0016(16)
C12 0.0563(19) 0.0395(17) 0.0506(19) -0.0104(16) 0.0354(17) -0.0096(16)
C13 0.087(2) 0.097(3) 0.094(3) -0.048(2) 0.068(2) -0.022(2)
C14 0.089(2) 0.051(2) 0.089(2) -0.0237(19) 0.058(2) -0.0262(19)
C18 0.0567(19) 0.0482(19) 0.069(2) -0.0003(17) 0.0414(18) 0.0086(16)
C16 0.0319(16) 0.0432(18) 0.0493(18) -0.0003(15) 0.0249(15) 0.0034(14)
C19 0.0522(19) 0.068(2) 0.074(2) 0.0105(18) 0.0479(19) 0.0062(17)
C17 0.0347(17) 0.079(2) 0.079(2) -0.0087(19) 0.0300(18) 0.0037(17)
C22 0.0423(16) 0.0406(17) 0.0374(16) 0.0018(14) 0.0277(14) -0.0017(15)
C34 0.0463(17) 0.0394(17) 0.0284(15) 0.0013(13) 0.0252(14) 0.0027(15)
C20 0.0389(16) 0.0381(16) 0.0371(16) -0.0008(13) 0.0255(14) -0.0021(13)
C29 0.062(2) 0.0346(18) 0.0366(17) 0.0018(14) 0.0328(17) 0.0036(16)
C23 0.0545(18) 0.0520(19) 0.068(2) 0.0070(17) 0.0458(18) 0.0015(17)
C21 0.0445(16) 0.0328(16) 0.0320(15) -0.0006(13) 0.0261(14) -0.0019(14)
C33 0.0497(18) 0.0487(18) 0.0385(17) 0.0052(15) 0.0298(16) 0.0048(16)
C27 0.0538(19) 0.0459(19) 0.0412(18) -0.0014(15) 0.0322(17) -0.0097(16)
C28 0.077(2) 0.0358(18) 0.0511(19) -0.0044(15) 0.0440(19) -0.0149(18)
C32 0.062(2) 0.077(3) 0.051(2) 0.0126(19) 0.0415(18) 0.022(2)
C26 0.065(2) 0.069(2) 0.068(2) -0.006(2) 0.045(2) -0.029(2)
C31 0.094(3) 0.055(2) 0.061(2) 0.0144(19) 0.055(2) 0.036(2)
C30 0.095(3) 0.0436(19) 0.058(2) 0.0037(16) 0.056(2) 0.010(2)
C25 0.054(2) 0.097(3) 0.087(3) 0.003(2) 0.049(2) -0.016(2)
C24 0.060(2) 0.081(3) 0.085(2) 0.017(2) 0.055(2) 0.012(2)
C15 0.161(4) 0.060(2) 0.062(2) -0.007(2) 0.062(3) -0.005(3)
C35 0.060(2) 0.0392(18) 0.0412(18) -0.0051(16) 0.0331(18) -0.0027(17)
C36 0.072(2) 0.076(2) 0.074(2) 0.0102(19) 0.053(2) 0.0178(19)

loop_
_atom_type_symbol
_atom_type_description
_atom_type_scat_dispersion_real
_atom_type_scat_dispersion_imag
_atom_type_scat_source
C C 0.0033 0.0016 'International Tables Vol C Tables 4.2.6.8 and 6.1.1.4'
H H 0.0000 0.0000 'International Tables Vol C Tables 4.2.6.8 and 6.1.1.4'
N N 0.0061 0.0033 'International Tables Vol C Tables 4.2.6.8 and 6.1.1.4'
O O 0.0106 0.0060 'International Tables Vol C Tables 4.2.6.8 and 6.1.1.4'
Cu Cu 0.3201 1.2651 'International Tables Vol C Tables 4.2.6.8 and 6.1.1.4'

loop_
_geom_angle_atom_site_label_1
_geom_angle_atom_site_label_2
_geom_angle_atom_site_label_3
_geom_angle
O1 Cu1 O2 90.11(7)
O1 Cu1 N1 159.58(8)
O2 Cu1 N1 94.52(8)
O1 Cu1 N2 94.15(7)
O2 Cu1 N2 165.15(8)
N1 Cu1 N2 86.41(8)
C4 N2 C20 111.67(18)
C4 N2 C5 108.20(18)
C20 N2 C5 106.45(19)
C4 N2 Cu1 104.57(14)
C20 N2 Cu1 119.26(15)
C5 N2 Cu1 106.19(14)
C3 N1 C1 110.1(2)
C3 N1 C2 109.9(2)
C1 N1 C2 109.1(2)
C3 N1 Cu1 108.20(15)
C1 N1 Cu1 106.43(15)
C2 N1 Cu1 113.09(15)
C35 O2 Cu1 119.0(2)
C11 O1 Cu1 125.64(16)
O1 C11 C6 120.1(2)
O1 C11 C10 120.7(2)
C6 C11 C10 119.2(2)
C6 C5 N2 112.32(19)
N2 C4 C3 110.3(2)
C9 C10 C11 117.3(2)
C9 C10 C16 122.3(2)
C11 C10 C16 120.4(2)
C10 C9 C8 124.4(2)
C7 C8 C9 116.5(2)
C7 C8 C12 123.2(2)
C9 C8 C12 120.3(2)
C8 C7 C6 122.0(2)
N1 C3 C4 109.7(2)
C7 C6 C11 120.6(2)
C7 C6 C5 121.1(2)
C11 C6 C5 118.2(2)
C15 C12 C13 109.1(3)
C15 C12 C8 110.3(2)
C13 C12 C8 112.0(2)
C15 C12 C14 108.7(2)
C13 C12 C14 106.9(2)
C8 C12 C14 109.7(2)
C19 C16 C17 107.6(2)
C19 C16 C10 110.5(2)
C17 C16 C10 111.8(2)
C19 C16 C18 109.6(2)
C17 C16 C18 107.7(2)
C10 C16 C18 109.6(2)
C21 C22 C23 124.5(2)
C21 C22 C27 118.9(3)
C23 C22 C27 116.6(2)
C21 C34 C33 123.1(3)
C21 C34 C29 119.7(2)
C33 C34 C29 117.2(3)
C21 C20 N2 115.3(2)
C28 C29 C30 122.2(3)
C28 C29 C34 118.8(3)
C30 C29 C34 119.1(3)
C24 C23 C22 121.5(3)
C34 C21 C22 120.6(2)
C34 C21 C20 118.8(2)
C22 C21 C20 120.5(2)
C32 C33 C34 121.4(3)
C28 C27 C26 121.8(3)
C28 C27 C22 119.0(3)
C26 C27 C22 119.2(3)
C27 C28 C29 122.9(3)
C33 C32 C31 120.7(3)
C25 C26 C27 121.5(3)
C30 C31 C32 120.6(3)
C31 C30 C29 121.1(3)
C26 C25 C24 120.0(3)
C23 C24 C25 121.0(3)
O3 C35 O2 127.5(3)
O3 C35 C36 117.8(3)
O2 C35 C36 114.6(3)

loop_
_geom_bond_atom_site_label_1
_geom_bond_atom_site_label_2
_geom_bond_distance
Cu1 O1 1.8882(17)
Cu1 O2 1.9355(18)
Cu1 N1 2.044(2)
Cu1 N2 2.0795(19)
N2 C4 1.492(3)
N2 C20 1.510(3)
N2 C5 1.511(3)
N1 C3 1.485(3)
N1 C1 1.487(3)
N1 C2 1.494(3)
O2 C35 1.231(3)
O1 C11 1.334(3)
O3 C35 1.214(3)
C11 C6 1.399(3)
C11 C10 1.423(3)
C5 C6 1.491(3)
C4 C3 1.531(3)
C10 C9 1.394(4)
C10 C16 1.543(3)
C9 C8 1.396(3)
C8 C7 1.382(3)
C8 C12 1.537(4)
C7 C6 1.391(3)
C12 C15 1.528(4)
C12 C13 1.529(4)
C12 C14 1.539(4)
C18 C16 1.546(4)
C16 C19 1.529(4)
C16 C17 1.538(3)
C22 C21 1.417(3)
C22 C23 1.429(3)
C22 C27 1.439(3)
C34 C21 1.403(3)
C34 C33 1.432(3)
C34 C29 1.434(4)
C20 C21 1.508(3)
C29 C28 1.386(4)
C29 C30 1.425(4)
C23 C24 1.360(4)
C33 C32 1.356(4)
C27 C28 1.385(4)
C27 C26 1.427(4)
C32 C31 1.406(4)
C26 C25 1.337(4)
C31 C30 1.346(4)
C25 C24 1.406(4)
C35 C36 1.548(4)
